data_1544275
loop_
_publ_author_name
'Zhang, Xin'
'Wu, Zhi-Chao'

_publ_section_title
;
 (<i>Z</i>)-2-(4-{[(<i>E</i>)-2-Hydroxybenzylidene]amino}phenyl)-3-[4-(1,4,7,10-tetraoxa-13-azacyclopentadecan-13-yl)phenyl]acrylonitrile
;
_journal_issue 10
_journal_name_full IUCrData
_journal_page_first x161598
_journal_paper_doi 10.1107/S2414314616015984
_journal_volume 1
_journal_year 2016
_chemical_formula_iupac 'C32 H35 N3 O5'
_chemical_formula_moiety 'C32 H35 N3 O5'
_chemical_formula_sum 'C32 H35 N3 O5'
_chemical_formula_weight 541.69
_chemical_name_systematic
(<i>Z</i>)-2-(4-{[(<i>E</i>)-2-Hydroxybenzylidene]amino}phenyl)-3-[4-(1,4,7,10-tetraoxa-13-azacyclopentadecan-13-yl)phenyl]acrylonitrile
_space_group_IT_number 2
_symmetry_cell_setting triclinic
_symmetry_space_group_name_Hall '-P 1'
_symmetry_space_group_name_H-M 'P -1'
_atom_sites_solution_hydrogens geom
_atom_sites_solution_primary direct
_atom_sites_solution_secondary difmap
_audit_creation_method SHELXL-97
_cell_angle_alpha 80.194(3)
_cell_angle_beta 86.588(3)
_cell_angle_gamma 81.534(3)
_cell_formula_units_Z 2
_cell_length_a 9.938(2)
_cell_length_b 10.085(2)
_cell_length_c 14.230(4)
_cell_measurement_reflns_used 1871
_cell_measurement_temperature 296(2)
_cell_measurement_theta_max 22.07
_cell_measurement_theta_min 2.33
_cell_volume 1389.2(6)
_computing_cell_refinement
;
SAINT (Bruker, 2002)
;
_computing_data_collection
;
SMART (Bruker, 2002)
;
_computing_data_reduction
;
SAINT (Bruker, 2002)
;
_computing_molecular_graphics
;
Mercury (Macrae <i>et al.</i>,  2008)
;
_computing_publication_material
;
SHELXL97 (Sheldrick, 2008) and PLATON (Spek, 2009)
;
_computing_structure_refinement
;
SHELXL97 (Sheldrick, 2008)
;
_computing_structure_solution
;
SHELXS97 (Sheldrick, 2008)
;
_diffrn_ambient_temperature 296(2)
_diffrn_measured_fraction_theta_full 0.990
_diffrn_measured_fraction_theta_max 0.990
_diffrn_measurement_device_type 'Bruker SMART CCD area-detector'
_diffrn_measurement_method 'phi and omega scans'
_diffrn_radiation_monochromator graphite
_diffrn_radiation_source 'fine-focus sealed tube'
_diffrn_radiation_type MoK\a
_diffrn_radiation_wavelength 0.71073
_diffrn_reflns_av_R_equivalents 0.0277
_diffrn_reflns_av_sigmaI/netI 0.0470
_diffrn_reflns_limit_h_max 11
_diffrn_reflns_limit_h_min -11
_diffrn_reflns_limit_k_max 10
_diffrn_reflns_limit_k_min -11
_diffrn_reflns_limit_l_max 16
_diffrn_reflns_limit_l_min -16
_diffrn_reflns_number 9986
_diffrn_reflns_theta_full 25.00
_diffrn_reflns_theta_max 25.00
_diffrn_reflns_theta_min 2.33
_exptl_absorpt_coefficient_mu 0.088
_exptl_absorpt_correction_T_max 0.4394
_exptl_absorpt_correction_T_min 0.3919
_exptl_absorpt_correction_type multi-scan
_exptl_absorpt_process_details
;
(SADABS; Bruker, 2002)
;
_exptl_crystal_colour red
_exptl_crystal_density_diffrn 1.295
_exptl_crystal_density_method 'not measured'
_exptl_crystal_description block
_exptl_crystal_F_000 576
_exptl_crystal_size_max 0.22
_exptl_crystal_size_mid 0.18
_exptl_crystal_size_min 0.17
_refine_diff_density_max 0.328
_refine_diff_density_min -0.387
_refine_ls_extinction_method none
_refine_ls_goodness_of_fit_ref 1.037
_refine_ls_hydrogen_treatment constr
_refine_ls_matrix_type full
_refine_ls_number_parameters 362
_refine_ls_number_reflns 4829
_refine_ls_number_restraints 1
_refine_ls_restrained_S_all 2.269
_refine_ls_R_factor_all 0.0950
_refine_ls_R_factor_gt 0.0519
_refine_ls_shift/su_max 0.012
_refine_ls_shift/su_mean 0.000
_refine_ls_structure_factor_coef Fsqd
_refine_ls_weighting_details 'calc w=1/[\s^2^(Fo^2^)+(0.0758P)^2^+0.0000P] where P=(Fo^2^+2Fc^2^)/3'
_refine_ls_weighting_scheme calc
_refine_ls_wR_factor_gt 0.1361
_refine_ls_wR_factor_ref 0.1549
_reflns_number_gt 2894
_reflns_number_total 4829
_reflns_threshold_expression >2sigma(I)
_cod_data_source_file su4074sup1.cif
_cod_data_source_block I
_cod_database_code 1544275

loop_
_symmetry_equiv_pos_as_xyz
'x, y, z'
'-x, -y, -z'

loop_
_atom_site_aniso_label
_atom_site_aniso_U_11
_atom_site_aniso_U_22
_atom_site_aniso_U_33
_atom_site_aniso_U_12
_atom_site_aniso_U_13
_atom_site_aniso_U_23
O1 0.066(3) 0.084(3) 0.084(3) -0.023(2) 0.014(2) -0.041(3)
O2 0.095(3) 0.050(2) 0.079(3) -0.015(2) 0.011(2) -0.016(2)
O3 0.092(3) 0.084(3) 0.075(3) -0.033(3) -0.014(3) 0.003(2)
O4 0.075(3) 0.080(3) 0.064(3) -0.029(3) 0.005(2) -0.007(2)
O5 0.077(3) 0.072(3) 0.055(3) -0.027(2) 0.010(2) -0.014(2)
N1 0.050(3) 0.051(3) 0.059(3) -0.013(2) -0.001(2) -0.012(2)
N2 0.041(3) 0.047(3) 0.064(3) -0.011(2) 0.009(2) -0.007(2)
N3 0.058(3) 0.056(3) 0.091(4) -0.019(3) 0.013(3) -0.015(3)
C1 0.069(4) 0.067(4) 0.071(4) -0.022(3) 0.003(3) -0.028(3)
C2 0.046(3) 0.048(3) 0.058(3) -0.010(3) 0.003(3) -0.007(3)
C3 0.051(3) 0.044(3) 0.065(4) -0.006(3) -0.005(3) -0.016(3)
C4 0.047(3) 0.063(4) 0.084(4) -0.015(3) 0.010(3) -0.016(3)
C5 0.046(3) 0.057(4) 0.090(5) -0.015(3) -0.002(3) -0.014(3)
C6 0.062(4) 0.066(4) 0.082(5) -0.019(3) -0.003(4) -0.025(3)
C7 0.059(4) 0.062(4) 0.055(4) -0.006(3) 0.002(3) -0.012(3)
C8 0.041(3) 0.051(3) 0.054(3) -0.013(3) 0.001(3) -0.001(3)
C9 0.043(3) 0.051(3) 0.056(3) -0.007(3) 0.003(3) -0.006(3)
C10 0.044(3) 0.046(3) 0.052(3) -0.009(3) 0.003(3) -0.008(2)
C11 0.043(3) 0.044(3) 0.041(3) -0.011(2) 0.001(2) -0.004(2)
C12 0.045(3) 0.051(3) 0.065(4) -0.011(3) 0.009(3) -0.011(3)
C13 0.055(4) 0.048(3) 0.074(4) -0.018(3) 0.009(3) -0.013(3)
C14 0.043(3) 0.043(3) 0.042(3) -0.012(2) -0.001(2) -0.004(2)
C15 0.047(3) 0.042(3) 0.052(3) -0.012(3) -0.001(3) -0.004(2)
C16 0.042(3) 0.056(4) 0.055(3) -0.016(3) 0.005(2) -0.005(3)
C17 0.039(3) 0.042(3) 0.049(3) -0.009(2) 0.001(2) -0.003(2)
C18 0.044(3) 0.055(3) 0.044(3) -0.013(3) 0.004(2) -0.012(3)
C19 0.047(3) 0.050(3) 0.049(3) -0.016(3) -0.001(3) -0.012(2)
C20 0.039(3) 0.044(3) 0.047(3) -0.007(2) 0.001(2) -0.001(2)
C21 0.052(3) 0.042(3) 0.069(4) -0.010(3) 0.012(3) -0.016(3)
C22 0.051(3) 0.041(3) 0.067(4) -0.013(3) 0.008(3) -0.013(3)
C23 0.047(3) 0.056(4) 0.064(4) -0.017(3) 0.004(3) -0.007(3)
C24 0.100(6) 0.054(4) 0.124(7) 0.001(4) 0.021(5) -0.014(4)
C25 0.080(5) 0.069(5) 0.104(6) -0.003(4) -0.015(4) 0.010(4)
C26 0.112(6) 0.083(5) 0.069(5) -0.037(5) -0.020(4) 0.018(4)
C27 0.104(6) 0.089(5) 0.059(4) -0.045(5) -0.004(4) 0.009(4)
C28 0.080(4) 0.097(5) 0.046(4) -0.023(4) 0.008(3) -0.009(3)
C29 0.074(4) 0.091(5) 0.055(4) -0.016(4) 0.005(3) -0.025(3)
C30 0.061(4) 0.065(4) 0.081(5) -0.018(3) 0.014(3) -0.024(3)
C31 0.045(3) 0.055(4) 0.080(4) -0.008(3) 0.010(3) -0.002(3)
C32 0.075(4) 0.048(3) 0.063(4) -0.018(3) 0.007(3) -0.010(3)

loop_
_atom_site_type_symbol
_atom_site_label
_atom_site_fract_x
_atom_site_fract_y
_atom_site_fract_z
_atom_site_U_iso_or_equiv
_atom_site_thermal_displace_type
_atom_site_calc_flag
_atom_site_refinement_flags
_atom_site_occupancy
O O1 -0.1268(4) 0.2355(5) 0.5334(3) 0.0742(17) Uani d . 1.000
O O2 1.1875(5) 1.0122(4) 0.1648(3) 0.0741(16) Uani d . 1.000
O O3 1.2731(5) 1.2092(4) 0.0017(3) 0.0830(17) Uani d . 1.000
O O4 1.3478(4) 0.9838(5) -0.1010(3) 0.0720(17) Uani d . 1.000
O O5 1.3624(4) 0.7060(4) -0.0019(3) 0.0664(17) Uani d . 1.000
N N1 0.0979(4) 0.2588(4) 0.4326(3) 0.0524(17) Uani d . 1.000
N N2 1.2016(4) 0.6432(4) 0.1855(3) 0.0509(17) Uani d . 1.000
N N3 0.5432(5) 0.7601(5) 0.3652(4) 0.0675(19) Uani d . 1.000
C C1 -0.0975(6) 0.0350(6) 0.3417(4) 0.066(2) Uani d . 1.000
C C2 -0.0666(5) 0.1183(5) 0.4012(4) 0.0507(17) Uani d D 1.000
C C3 -0.1545(6) 0.1532(5) 0.4742(4) 0.0524(19) Uani d . 1.000
C C4 -0.2770(6) 0.1000(6) 0.4876(5) 0.064(2) Uani d . 1.000
C C5 -0.3080(6) 0.0156(6) 0.4276(5) 0.063(2) Uani d . 1.000
C C6 -0.2205(6) -0.0168(6) 0.3551(5) 0.067(3) Uani d . 1.000
C C7 0.0698(6) 0.1770(6) 0.3829(4) 0.059(2) Uani d D 1.000
C C8 0.2230(5) 0.3134(5) 0.4106(4) 0.0490(17) Uani d . 1.000
C C9 0.2272(5) 0.4415(5) 0.4316(4) 0.0505(17) Uani d . 1.000
C C10 0.3425(5) 0.5032(5) 0.4111(4) 0.0473(17) Uani d . 1.000
C C11 0.4591(5) 0.4382(5) 0.3706(3) 0.0426(17) Uani d . 1.000
C C12 0.4554(5) 0.3075(5) 0.3526(4) 0.0535(19) Uani d . 1.000
C C13 0.3393(6) 0.2459(6) 0.3719(4) 0.058(2) Uani d . 1.000
C C14 0.5825(5) 0.5073(5) 0.3466(3) 0.0424(17) Uani d . 1.000
C C15 0.7019(5) 0.4500(5) 0.3115(4) 0.0469(17) Uani d . 1.000
C C16 0.5637(5) 0.6479(6) 0.3578(4) 0.0508(19) Uani d . 1.000
C C17 0.8284(5) 0.5046(5) 0.2822(3) 0.0436(17) Uani d . 1.000
C C18 0.8683(5) 0.6176(5) 0.3111(4) 0.0468(17) Uani d . 1.000
C C19 0.9887(5) 0.6643(5) 0.2787(4) 0.0473(17) Uani d . 1.000
C C20 1.0785(5) 0.5994(5) 0.2154(4) 0.0441(17) Uani d . 1.000
C C21 1.0372(5) 0.4867(5) 0.1855(4) 0.0537(19) Uani d . 1.000
C C22 0.9174(5) 0.4412(5) 0.2196(4) 0.0523(19) Uani d . 1.000
C C23 1.2333(5) 0.7728(5) 0.2042(4) 0.055(2) Uani d . 1.000
C C24 1.1088(8) 1.1308(7) 0.1164(6) 0.095(3) Uani d . 1.000
C C25 1.1428(7) 1.1679(7) 0.0138(6) 0.088(3) Uani d . 1.000
C C26 1.3235(8) 1.2203(8) -0.0946(5) 0.089(3) Uani d . 1.000
C C27 1.4176(8) 1.0987(7) -0.1148(5) 0.083(3) Uani d . 1.000
C C28 1.4290(7) 0.8691(7) -0.1303(4) 0.074(3) Uani d . 1.000
C C29 1.3603(7) 0.7466(7) -0.1017(4) 0.072(3) Uani d . 1.000
C C30 1.3043(6) 0.5853(6) 0.0309(5) 0.067(3) Uani d . 1.000
C C31 1.3047(5) 0.5591(6) 0.1374(4) 0.062(2) Uani d . 1.000
C C32 1.1600(6) 0.8918(5) 0.1376(4) 0.061(2) Uani d . 1.000
H H1 -0.03660 0.01310 0.29270 0.0790 Uiso c R 1.000
H H1A -0.05330 0.26180 0.51740 0.1110 Uiso c R 1.000
H H4 -0.33780 0.12120 0.53690 0.0770 Uiso c R 1.000
H H5 -0.39000 -0.01970 0.43680 0.0760 Uiso c R 1.000
H H6 -0.24280 -0.07320 0.31490 0.0810 Uiso c R 1.000
H H7 0.13060 0.15120 0.33490 0.0700 Uiso c R 1.000
H H9 0.15120 0.48660 0.45990 0.0610 Uiso c R 1.000
H H10 0.34250 0.59020 0.42470 0.0570 Uiso c R 1.000
H H12 0.53270 0.26060 0.32700 0.0640 Uiso c R 1.000
H H13 0.33910 0.15870 0.35890 0.0700 Uiso c R 1.000
H H15 0.70380 0.35960 0.30480 0.0560 Uiso c R 1.000
H H18 0.81190 0.66280 0.35350 0.0570 Uiso c R 1.000
H H19 1.01110 0.74080 0.29930 0.0570 Uiso c R 1.000
H H21 1.09190 0.44220 0.14190 0.0650 Uiso c R 1.000
H H22 0.89490 0.36420 0.19980 0.0630 Uiso c R 1.000
H H23A 1.33070 0.77410 0.19620 0.0660 Uiso c R 1.000
H H23B 1.20690 0.78210 0.26970 0.0660 Uiso c R 1.000
H H24A 1.11920 1.20670 0.14780 0.1130 Uiso c R 1.000
H H24B 1.01370 1.11800 0.12340 0.1130 Uiso c R 1.000
H H25A 1.14130 1.09040 -0.01800 0.1050 Uiso c R 1.000
H H25B 1.07570 1.24120 -0.01470 0.1050 Uiso c R 1.000
H H26A 1.37080 1.29930 -0.10940 0.1070 Uiso c R 1.000
H H26B 1.24710 1.23500 -0.13630 0.1070 Uiso c R 1.000
H H27A 1.45310 1.11490 -0.18010 0.1000 Uiso c R 1.000
H H27B 1.49370 1.08200 -0.07280 0.1000 Uiso c R 1.000
H H28A 1.51690 0.85450 -0.10130 0.0890 Uiso c R 1.000
H H28B 1.44380 0.88530 -0.19910 0.0890 Uiso c R 1.000
H H29A 1.26690 0.76630 -0.12180 0.0860 Uiso c R 1.000
H H29B 1.40630 0.67330 -0.13290 0.0860 Uiso c R 1.000
H H30A 1.35700 0.50950 0.00560 0.0810 Uiso c R 1.000
H H30B 1.21190 0.59570 0.00970 0.0810 Uiso c R 1.000
H H31A 1.29350 0.46470 0.15920 0.0730 Uiso c R 1.000
H H31B 1.39330 0.57160 0.15680 0.0730 Uiso c R 1.000
H H32A 1.19180 0.88810 0.07210 0.0740 Uiso c R 1.000
H H32B 1.06280 0.88840 0.14190 0.0740 Uiso c R 1.000

loop_
_atom_type_symbol
_atom_type_description
_atom_type_scat_dispersion_real
_atom_type_scat_dispersion_imag
_atom_type_scat_source
C C 0.0033 0.0016 'International Tables Vol C Tables 4.2.6.8 and 6.1.1.4'
H H 0.0000 0.0000 'International Tables Vol C Tables 4.2.6.8 and 6.1.1.4'
N N 0.0061 0.0033 'International Tables Vol C Tables 4.2.6.8 and 6.1.1.4'
O O 0.0106 0.0060 'International Tables Vol C Tables 4.2.6.8 and 6.1.1.4'

loop_
_geom_angle_atom_site_label_1
_geom_angle_atom_site_label_2
_geom_angle_atom_site_label_3
_geom_angle
_geom_angle_publ_flag
C24 O2 C32 113.2(5) no
C25 O3 C26 112.6(6) no
C27 O4 C28 111.9(5) no
C29 O5 C30 113.7(5) no
C7 N1 C8 117.6(5) no
C3 O1 H1A 110.00 no
C20 N2 C31 120.6(4) no
C23 N2 C31 118.2(4) no
C20 N2 C23 121.2(4) no
C2 C1 C6 119.5(5) no
C1 C2 C7 118.2(5) no
C3 C2 C7 120.0(5) no
C1 C2 C3 121.8(5) no
O1 C3 C2 122.9(5) no
C2 C3 C4 118.4(5) no
O1 C3 C4 118.7(5) no
C3 C4 C5 119.8(6) no
C4 C5 C6 121.1(6) no
C1 C6 C5 119.5(6) no
N1 C7 C2 119.9(5) no
N1 C8 C9 116.8(4) no
C9 C8 C13 118.6(5) no
N1 C8 C13 124.6(5) no
C8 C9 C10 120.8(5) no
C9 C10 C11 121.4(5) no
C10 C11 C14 120.9(4) no
C12 C11 C14 121.7(4) no
C10 C11 C12 117.4(5) no
C11 C12 C13 121.4(5) no
C8 C13 C12 120.4(5) no
C11 C14 C16 114.6(4) no
C15 C14 C16 120.3(5) no
C11 C14 C15 125.0(5) no
C14 C15 C17 131.4(5) no
N3 C16 C14 177.0(6) no
C15 C17 C18 125.5(5) no
C15 C17 C22 118.4(5) no
C18 C17 C22 116.2(5) no
C17 C18 C19 121.9(5) no
C18 C19 C20 121.6(5) no
N2 C20 C21 122.0(5) no
C19 C20 C21 116.3(5) no
N2 C20 C19 121.7(5) no
C20 C21 C22 121.0(5) no
C17 C22 C21 123.0(5) no
N2 C23 C32 111.6(4) no
O2 C24 C25 115.9(6) no
O3 C25 C24 109.8(6) no
O3 C26 C27 113.6(6) no
O4 C27 C26 110.0(6) no
O4 C28 C29 110.1(5) no
O5 C29 C28 110.2(5) no
O5 C30 C31 108.2(5) no
N2 C31 C30 115.9(5) no
O2 C32 C23 108.1(5) no
C2 C1 H1 120.00 no
C6 C1 H1 120.00 no
C3 C4 H4 120.00 no
C5 C4 H4 120.00 no
C4 C5 H5 120.00 no
C6 C5 H5 119.00 no
C1 C6 H6 120.00 no
C5 C6 H6 120.00 no
N1 C7 H7 120.00 no
C2 C7 H7 120.00 no
C8 C9 H9 120.00 no
C10 C9 H9 120.00 no
C9 C10 H10 119.00 no
C11 C10 H10 119.00 no
C11 C12 H12 119.00 no
C13 C12 H12 119.00 no
C8 C13 H13 120.00 no
C12 C13 H13 120.00 no
C14 C15 H15 114.00 no
C17 C15 H15 114.00 no
C17 C18 H18 119.00 no
C19 C18 H18 119.00 no
C18 C19 H19 119.00 no
C20 C19 H19 119.00 no
C20 C21 H21 119.00 no
C22 C21 H21 120.00 no
C17 C22 H22 119.00 no
C21 C22 H22 118.00 no
N2 C23 H23A 109.00 no
N2 C23 H23B 109.00 no
C32 C23 H23A 109.00 no
C32 C23 H23B 109.00 no
H23A C23 H23B 108.00 no
O2 C24 H24A 108.00 no
O2 C24 H24B 108.00 no
C25 C24 H24A 108.00 no
C25 C24 H24B 108.00 no
H24A C24 H24B 107.00 no
O3 C25 H25A 110.00 no
O3 C25 H25B 110.00 no
C24 C25 H25A 110.00 no
C24 C25 H25B 110.00 no
H25A C25 H25B 108.00 no
O3 C26 H26A 109.00 no
O3 C26 H26B 109.00 no
C27 C26 H26A 109.00 no
C27 C26 H26B 109.00 no
H26A C26 H26B 108.00 no
O4 C27 H27A 110.00 no
O4 C27 H27B 110.00 no
C26 C27 H27A 110.00 no
C26 C27 H27B 110.00 no
H27A C27 H27B 108.00 no
O4 C28 H28A 110.00 no
O4 C28 H28B 110.00 no
C29 C28 H28A 110.00 no
C29 C28 H28B 110.00 no
H28A C28 H28B 108.00 no
O5 C29 H29A 110.00 no
O5 C29 H29B 110.00 no
C28 C29 H29A 110.00 no
C28 C29 H29B 110.00 no
H29A C29 H29B 108.00 no
O5 C30 H30A 110.00 no
O5 C30 H30B 110.00 no
C31 C30 H30A 110.00 no
C31 C30 H30B 110.00 no
H30A C30 H30B 108.00 no
N2 C31 H31A 108.00 no
N2 C31 H31B 108.00 no
C30 C31 H31A 108.00 no
C30 C31 H31B 108.00 no
H31A C31 H31B 107.00 no
O2 C32 H32A 110.00 no
O2 C32 H32B 110.00 no
C23 C32 H32A 110.00 no
C23 C32 H32B 110.00 no
H32A C32 H32B 108.00 no

loop_
_geom_bond_atom_site_label_1
_geom_bond_atom_site_label_2
_geom_bond_distance
_geom_bond_publ_flag
O1 C3 1.344(7) no
O2 C24 1.423(9) no
O2 C32 1.403(7) no
O3 C25 1.410(9) no
O3 C26 1.423(8) no
O4 C27 1.416(9) no
O4 C28 1.419(8) no
O5 C29 1.410(7) no
O5 C30 1.419(7) no
N1 C7 1.245(7) no
N1 C8 1.430(6) no
O1 H1A 0.8200 no
N2 C20 1.381(7) no
N2 C31 1.448(7) no
N2 C23 1.459(7) no
N3 C16 1.142(8) no
C1 C6 1.389(9) no
C1 C2 1.366(8) no
C2 C3 1.376(8) no
C2 C7 1.548(8) no
C3 C4 1.392(8) no
C4 C5 1.380(9) no
C5 C6 1.361(9) no
C8 C13 1.387(8) no
C8 C9 1.382(7) no
C9 C10 1.376(7) no
C10 C11 1.389(7) no
C11 C12 1.391(7) no
C11 C14 1.492(7) no
C12 C13 1.381(8) no
C14 C16 1.438(8) no
C14 C15 1.348(7) no
C15 C17 1.456(7) no
C17 C18 1.392(7) no
C17 C22 1.385(7) no
C18 C19 1.376(7) no
C19 C20 1.403(7) no
C20 C21 1.402(7) no
C21 C22 1.371(7) no
C23 C32 1.519(8) no
C24 C25 1.476(12) no
C26 C27 1.487(11) no
C28 C29 1.484(10) no
C30 C31 1.494(9) no
C1 H1 0.9300 no
C4 H4 0.9300 no
C5 H5 0.9300 no
C6 H6 0.9300 no
C7 H7 0.9300 no
C9 H9 0.9300 no
C10 H10 0.9300 no
C12 H12 0.9300 no
C13 H13 0.9300 no
C15 H15 0.9300 no
C18 H18 0.9300 no
C19 H19 0.9300 no
C21 H21 0.9300 no
C22 H22 0.9300 no
C23 H23A 0.9700 no
C23 H23B 0.9700 no
C24 H24A 0.9700 no
C24 H24B 0.9700 no
C25 H25A 0.9700 no
C25 H25B 0.9700 no
C26 H26A 0.9700 no
C26 H26B 0.9700 no
C27 H27A 0.9700 no
C27 H27B 0.9700 no
C28 H28A 0.9700 no
C28 H28B 0.9700 no
C29 H29A 0.9700 no
C29 H29B 0.9700 no
C30 H30A 0.9700 no
C30 H30B 0.9700 no
C31 H31A 0.9700 no
C31 H31B 0.9700 no
C32 H32A 0.9700 no
C32 H32B 0.9700 no

loop_
_geom_hbond_atom_site_label_D
_geom_hbond_atom_site_label_H
_geom_hbond_atom_site_label_A
_geom_hbond_site_symmetry_A
_geom_hbond_distance_DH
_geom_hbond_distance_HA
_geom_hbond_distance_DA
_geom_hbond_angle_DHA
_geom_hbond_publ_flag
O1 H1A N1 . 0.82 1.87 2.600(6) 148 yes
C25 H25A O4 . 0.97 2.50 3.129(9) 122 yes
C28 H28A O3 2_875 0.97 2.53 3.493(8) 170 yes

loop_
_geom_torsion_atom_site_label_1
_geom_torsion_atom_site_label_2
_geom_torsion_atom_site_label_3
_geom_torsion_atom_site_label_4
_geom_torsion
_geom_torsion_publ_flag
C24 O2 C32 C23 -171.5(5) no
C32 O2 C24 C25 -69.7(8) no
C26 O3 C25 C24 168.2(6) no
C25 O3 C26 C27 -97.6(7) no
C28 O4 C27 C26 173.0(5) no
C27 O4 C28 C29 171.7(5) no
C30 O5 C29 C28 -177.1(5) no
C29 O5 C30 C31 -176.3(5) no
C7 N1 C8 C13 -30.1(8) no
C7 N1 C8 C9 151.2(5) no
C8 N1 C7 C2 -177.9(5) no
C31 N2 C23 C32 105.9(5) no
C20 N2 C23 C32 -76.2(6) no
C31 N2 C20 C21 -12.4(8) no
C23 N2 C20 C19 -11.3(8) no
C20 N2 C31 C30 93.6(6) no
C31 N2 C20 C19 166.6(5) no
C23 N2 C20 C21 169.7(5) no
C23 N2 C31 C30 -88.4(6) no
C2 C1 C6 C5 -0.4(9) no
C6 C1 C2 C7 -178.6(5) no
C6 C1 C2 C3 -0.3(9) no
C7 C2 C3 O1 -1.4(8) no
C3 C2 C7 N1 -2.1(8) no
C7 C2 C3 C4 179.1(5) no
C1 C2 C3 O1 -179.7(5) no
C1 C2 C7 N1 176.3(5) no
C1 C2 C3 C4 0.8(8) no
C2 C3 C4 C5 -0.7(9) no
O1 C3 C4 C5 179.8(6) no
C3 C4 C5 C6 0.0(10) no
C4 C5 C6 C1 0.5(10) no
N1 C8 C9 C10 -178.7(5) no
N1 C8 C13 C12 179.7(5) no
C9 C8 C13 C12 -1.7(8) no
C13 C8 C9 C10 2.6(8) no
C8 C9 C10 C11 -1.3(8) no
C9 C10 C11 C14 178.6(5) no
C9 C10 C11 C12 -0.8(8) no
C12 C11 C14 C15 -4.0(7) no
C14 C11 C12 C13 -177.7(5) no
C10 C11 C12 C13 1.6(8) no
C10 C11 C14 C16 -7.3(6) no
C10 C11 C14 C15 176.7(5) no
C12 C11 C14 C16 172.1(5) no
C11 C12 C13 C8 -0.4(8) no
C16 C14 C15 C17 2.0(9) no
C11 C14 C15 C17 177.9(5) no
C14 C15 C17 C18 21.2(9) no
C14 C15 C17 C22 -158.1(6) no
C18 C17 C22 C21 -1.3(8) no
C15 C17 C22 C21 178.1(5) no
C15 C17 C18 C19 -178.8(5) no
C22 C17 C18 C19 0.5(8) no
C17 C18 C19 C20 -0.7(8) no
C18 C19 C20 C21 1.4(8) no
C18 C19 C20 N2 -177.6(5) no
C19 C20 C21 C22 -2.1(8) no
N2 C20 C21 C22 176.9(5) no
C20 C21 C22 C17 2.2(8) no
N2 C23 C32 O2 175.6(4) no
O2 C24 C25 O3 -67.8(8) no
O3 C26 C27 O4 63.2(8) no
O4 C28 C29 O5 -71.0(6) no
O5 C30 C31 N2 76.3(6) no

_cod_database_fobs_code 1544275
